data_7041343
loop_
_publ_author_name
'Shuttleworth, Timothy A.'
'Miles-Hobbs, Alexandra M'
'Pringle, Paul G.'
'Sparkes, Hazel A.'

_publ_section_title
;
 2-Pyridyl substituents enhance the activity of
 palladium-phospha-adamantane catalysts for the methoxycarbonylation of
 phenylacetylene.
;
_journal_issue 1
_journal_name_full 'Dalton transactions (Cambridge, England : 2003)'
_journal_page_first 125
_journal_page_last 137
_journal_paper_doi 10.1039/c6dt03983a
_journal_volume 46
_journal_year 2016
_chemical_formula_moiety 'C18 H28 N O3 P Si'
_chemical_formula_sum 'C18 H28 N O3 P Si'
_chemical_formula_weight 365.47
_chemical_name_systematic
;
 ?
;
_space_group_crystal_system monoclinic
_space_group_IT_number 14
_space_group_name_Hall '-P 2yn'
_space_group_name_H-M_alt 'P 1 21/n 1'
_symmetry_space_group_name_Hall '-P 2yn'
_symmetry_space_group_name_H-M 'P 1 21/n 1'
_atom_sites_solution_hydrogens geom
_atom_sites_solution_primary iterative
_audit_creation_date 2016-09-14
_audit_creation_method
;
Olex2 1.2
(compiled 2016.09.09 svn.r3337 for OlexSys, GUI svn.r5227)
;
_audit_update_record
;
2016-09-15 deposited with the CCDC.
2016-11-30 downloaded from the CCDC.
;
_cell_angle_alpha 90
_cell_angle_beta 99.645(2)
_cell_angle_gamma 90
_cell_formula_units_Z 4
_cell_length_a 9.2174(4)
_cell_length_b 11.5325(5)
_cell_length_c 18.7960(7)
_cell_measurement_reflns_used 6898
_cell_measurement_temperature 100(2)
_cell_measurement_theta_max 27.869
_cell_measurement_theta_min 2.198
_cell_volume 1969.77(14)
_computing_cell_refinement 'SAINT v8.34A (Bruker, 2013)'
_computing_data_reduction 'SAINT v8.34A (Bruker, 2013)'
_computing_molecular_graphics 'Olex2 (Dolomanov et al., 2009)'
_computing_publication_material 'Olex2 (Dolomanov et al., 2009)'
_computing_structure_refinement 'ShelXL (Sheldrick, 2015)'
_computing_structure_solution
;
Superflip (Palatinus & Chapuis, 2007;Palatinus & van der Lee, 2008;
Palatinus et al., 2012)
;
_diffrn_ambient_temperature 100(2)
_diffrn_detector 'Bruker area detector'
_diffrn_detector_type 'CCD area detector'
_diffrn_measured_fraction_theta_full 1.000
_diffrn_measured_fraction_theta_max 1.000
_diffrn_measurement_device 'Bruker Apex II kappa CCD area detector'
_diffrn_measurement_device_type 'Bruker Apex II kappa CCD area detector'
_diffrn_measurement_method '\f and \w scans'
_diffrn_radiation_monochromator graphite
_diffrn_radiation_type MoK\a
_diffrn_radiation_wavelength 0.71073
_diffrn_reflns_av_R_equivalents 0.0246
_diffrn_reflns_av_unetI/netI 0.0231
_diffrn_reflns_Laue_measured_fraction_full 1.000
_diffrn_reflns_Laue_measured_fraction_max 1.000
_diffrn_reflns_limit_h_max 11
_diffrn_reflns_limit_h_min -11
_diffrn_reflns_limit_k_max 7
_diffrn_reflns_limit_k_min -14
_diffrn_reflns_limit_l_max 24
_diffrn_reflns_limit_l_min -24
_diffrn_reflns_number 16282
_diffrn_reflns_point_group_measured_fraction_full 1.000
_diffrn_reflns_point_group_measured_fraction_max 1.000
_diffrn_reflns_theta_full 26.000
_diffrn_reflns_theta_max 27.099
_diffrn_reflns_theta_min 2.080
_diffrn_source 'fine-focus sealed tube'
_diffrn_standards_number 0
_exptl_absorpt_coefficient_mu 0.216
_exptl_absorpt_correction_T_max 0.7456
_exptl_absorpt_correction_T_min 0.6760
_exptl_absorpt_correction_type multi-scan
_exptl_absorpt_process_details
;
SADABS-2014/4 (Bruker,2014/4) was used for absorption correction.
wR2(int) was 0.0438 before and 0.0365 after correction.
The Ratio of minimum to maximum transmission is 0.9067.
The \l/2 correction factor is 0.00150.
;
_exptl_crystal_colour colourless
_exptl_crystal_colour_primary colourless
_exptl_crystal_density_diffrn 1.232
_exptl_crystal_description block
_exptl_crystal_F_000 784
_exptl_crystal_size_max 0.58
_exptl_crystal_size_mid 0.35
_exptl_crystal_size_min 0.31
_refine_diff_density_max 0.462
_refine_diff_density_min -0.218
_refine_diff_density_rms 0.046
_refine_ls_extinction_method none
_refine_ls_goodness_of_fit_ref 1.047
_refine_ls_hydrogen_treatment constr
_refine_ls_matrix_type full
_refine_ls_number_parameters 224
_refine_ls_number_reflns 4336
_refine_ls_number_restraints 0
_refine_ls_restrained_S_all 1.047
_refine_ls_R_factor_all 0.0373
_refine_ls_R_factor_gt 0.0299
_refine_ls_shift/su_max 0.001
_refine_ls_shift/su_mean 0.000
_refine_ls_structure_factor_coef Fsqd
_refine_ls_weighting_details 'w=1/[\s^2^(Fo^2^)+(0.0345P)^2^+0.9448P] where P=(Fo^2^+2Fc^2^)/3'
_refine_ls_weighting_scheme calc
_refine_ls_wR_factor_gt 0.0733
_refine_ls_wR_factor_ref 0.0778
_reflns_Friedel_coverage 0.000
_reflns_number_gt 3777
_reflns_number_total 4336
_reflns_threshold_expression 'I > 2\s(I)'
_cod_data_source_file c6dt03983a2.cif
_cod_data_source_block L7a
_cod_depositor_comments 'Adding full bibliography for 7041331--7041344.cif.'
_cod_database_code 7041343
_shelxl_version_number 2013-4
_shelx_space_group_comment
;
The symmetry employed for this shelxl refinement is uniquely defined
by the following loop, which should always be used as a source of
symmetry information in preference to the above space-group names.
They are only intended as comments.
;
_olex2_refinement_description
;
1. Fixed Uiso
 At 1.2 times of:
  All C(H) groups, All C(H,H) groups
 At 1.5 times of:
  All C(H,H,H) groups
2.a Secondary CH2 refined with riding coordinates:
 C2(H2A,H2B), C5(H5A,H5B)
2.b Aromatic/amide H refined with riding coordinates:
 C12(H12), C14(H14), C15(H15)
2.c Idealised Me refined as rotating group:
 C7(H7A,H7B,H7C), C8(H8A,H8B,H8C), C9(H9A,H9B,H9C), C10(H10A,H10B,H10C),
 C16(H16A,H16B,H16C), C17(H17A,H17B,H17C), C18(H18A,H18B,H18C)
;
_olex2_submission_special_instructions 'No special instructions were received'

loop_
_space_group_symop_operation_xyz
'x, y, z'
'-x+1/2, y+1/2, -z+1/2'
'-x, -y, -z'
'x-1/2, -y-1/2, z-1/2'

loop_
_atom_site_label
_atom_site_type_symbol
_atom_site_fract_x
_atom_site_fract_y
_atom_site_fract_z
_atom_site_U_iso_or_equiv
_atom_site_adp_type
_atom_site_occupancy
_atom_site_site_symmetry_order
_atom_site_calc_flag
_atom_site_refinement_flags_posn
P1 P 0.32762(4) 0.53061(3) 0.20935(2) 0.01335(9) Uani 1 1 d .
Si1 Si -0.08286(4) 0.37404(3) 0.38483(2) 0.01603(10) Uani 1 1 d .
O1 O 0.39352(10) 0.43407(8) 0.08806(5) 0.0158(2) Uani 1 1 d .
O2 O 0.05830(10) 0.43902(8) 0.13987(5) 0.01272(19) Uani 1 1 d .
O3 O 0.15467(10) 0.37042(8) 0.03968(5) 0.01450(19) Uani 1 1 d .
N1 N 0.39947(12) 0.46001(9) 0.34603(6) 0.0153(2) Uani 1 1 d .
C1 C 0.38211(14) 0.39777(11) 0.16101(7) 0.0145(3) Uani 1 1 d .
C2 C 0.26607(14) 0.30304(11) 0.15656(7) 0.0147(3) Uani 1 1 d .
H2A H 0.2476 0.2844 0.2057 0.018 Uiso 1 1 calc R
H2B H 0.3026 0.2320 0.1358 0.018 Uiso 1 1 calc R
C3 C 0.12242(15) 0.34181(11) 0.10965(7) 0.0139(3) Uani 1 1 d .
C4 C 0.14716(14) 0.54382(11) 0.14658(7) 0.0126(2) Uani 1 1 d .
C5 C 0.18829(14) 0.57017(11) 0.07257(7) 0.0141(3) Uani 1 1 d .
H5A H 0.0990 0.5932 0.0385 0.017 Uiso 1 1 calc R
H5B H 0.2586 0.6357 0.0769 0.017 Uiso 1 1 calc R
C6 C 0.25731(14) 0.46448(11) 0.04334(7) 0.0144(3) Uani 1 1 d .
C7 C 0.53529(15) 0.35734(13) 0.19408(7) 0.0204(3) Uani 1 1 d .
H7A H 0.6066 0.4188 0.1896 0.031 Uiso 1 1 calc GR
H7B H 0.5606 0.2878 0.1688 0.031 Uiso 1 1 calc GR
H7C H 0.5377 0.3393 0.2452 0.031 Uiso 1 1 calc GR
C8 C 0.00625(16) 0.24819(12) 0.09959(7) 0.0192(3) Uani 1 1 d .
H8A H -0.0156 0.2247 0.1468 0.029 Uiso 1 1 calc GR
H8B H 0.0423 0.1812 0.0757 0.029 Uiso 1 1 calc GR
H8C H -0.0834 0.2780 0.0698 0.029 Uiso 1 1 calc GR
C9 C 0.05146(15) 0.63994(11) 0.16888(7) 0.0174(3) Uani 1 1 d .
H9A H 0.0224 0.6202 0.2152 0.026 Uiso 1 1 calc GR
H9B H -0.0367 0.6489 0.1321 0.026 Uiso 1 1 calc GR
H9C H 0.1069 0.7128 0.1737 0.026 Uiso 1 1 calc GR
C10 C 0.29122(16) 0.48339(12) -0.03178(7) 0.0186(3) Uani 1 1 d .
H10A H 0.3631 0.5463 -0.0308 0.028 Uiso 1 1 calc GR
H10B H 0.2006 0.5042 -0.0645 0.028 Uiso 1 1 calc GR
H10C H 0.3319 0.4120 -0.0488 0.028 Uiso 1 1 calc GR
C11 C 0.28045(15) 0.46878(11) 0.29320(7) 0.0136(3) Uani 1 1 d .
C12 C 0.13932(14) 0.44092(11) 0.30518(7) 0.0153(3) Uani 1 1 d .
H12 H 0.0592 0.4452 0.2663 0.018 Uiso 1 1 calc R
C13 C 0.11338(15) 0.40676(11) 0.37350(7) 0.0152(3) Uani 1 1 d .
C14 C 0.23771(15) 0.39890(11) 0.42747(7) 0.0167(3) Uani 1 1 d .
H14 H 0.2277 0.3767 0.4751 0.020 Uiso 1 1 calc R
C15 C 0.37591(15) 0.42383(12) 0.41092(7) 0.0171(3) Uani 1 1 d .
H15 H 0.4589 0.4146 0.4480 0.021 Uiso 1 1 calc R
C16 C -0.14637(16) 0.25111(13) 0.32303(7) 0.0210(3) Uani 1 1 d .
H16A H -0.1424 0.2739 0.2732 0.032 Uiso 1 1 calc GR
H16B H -0.2477 0.2308 0.3274 0.032 Uiso 1 1 calc GR
H16C H -0.0823 0.1839 0.3360 0.032 Uiso 1 1 calc GR
C17 C -0.19619(16) 0.50576(13) 0.35704(8) 0.0246(3) Uani 1 1 d .
H17A H -0.1611 0.5703 0.3893 0.037 Uiso 1 1 calc GR
H17B H -0.2995 0.4897 0.3599 0.037 Uiso 1 1 calc GR
H17C H -0.1875 0.5264 0.3074 0.037 Uiso 1 1 calc GR
C18 C -0.08919(17) 0.33583(13) 0.48079(7) 0.0233(3) Uani 1 1 d .
H18A H -0.0217 0.2713 0.4956 0.035 Uiso 1 1 calc GR
H18B H -0.1896 0.3130 0.4855 0.035 Uiso 1 1 calc GR
H18C H -0.0596 0.4032 0.5116 0.035 Uiso 1 1 calc GR

loop_
_atom_site_aniso_label
_atom_site_aniso_U_11
_atom_site_aniso_U_22
_atom_site_aniso_U_33
_atom_site_aniso_U_23
_atom_site_aniso_U_13
_atom_site_aniso_U_12
P1 0.01329(17) 0.01516(17) 0.01136(16) 0.00103(12) 0.00141(12) -0.00259(12)
Si1 0.01627(19) 0.01802(19) 0.01474(18) 0.00038(14) 0.00530(14) -0.00172(14)
O1 0.0139(5) 0.0231(5) 0.0106(4) 0.0041(4) 0.0028(3) 0.0037(4)
O2 0.0125(4) 0.0118(4) 0.0138(4) -0.0003(3) 0.0020(3) -0.0008(3)
O3 0.0185(5) 0.0146(4) 0.0100(4) 0.0002(3) 0.0015(3) 0.0001(4)
N1 0.0163(6) 0.0149(5) 0.0142(5) -0.0019(4) 0.0008(4) -0.0022(4)
C1 0.0152(6) 0.0186(6) 0.0101(6) 0.0030(5) 0.0029(5) 0.0027(5)
C2 0.0183(7) 0.0133(6) 0.0121(6) 0.0015(5) 0.0014(5) 0.0036(5)
C3 0.0178(6) 0.0127(6) 0.0109(6) 0.0012(5) 0.0017(5) 0.0010(5)
C4 0.0132(6) 0.0114(6) 0.0129(6) 0.0007(5) 0.0012(5) -0.0006(5)
C5 0.0151(6) 0.0135(6) 0.0133(6) 0.0031(5) 0.0017(5) -0.0004(5)
C6 0.0140(6) 0.0170(6) 0.0119(6) 0.0023(5) 0.0014(5) 0.0010(5)
C7 0.0158(7) 0.0288(8) 0.0165(6) 0.0050(6) 0.0025(5) 0.0052(6)
C8 0.0236(7) 0.0149(6) 0.0176(6) 0.0009(5) -0.0009(5) -0.0039(5)
C9 0.0197(7) 0.0142(6) 0.0185(6) -0.0008(5) 0.0037(5) 0.0025(5)
C10 0.0200(7) 0.0240(7) 0.0121(6) 0.0036(5) 0.0031(5) 0.0032(6)
C11 0.0167(6) 0.0120(6) 0.0120(6) -0.0022(5) 0.0024(5) -0.0012(5)
C12 0.0154(6) 0.0166(6) 0.0132(6) -0.0003(5) 0.0005(5) -0.0021(5)
C13 0.0186(7) 0.0130(6) 0.0143(6) -0.0009(5) 0.0038(5) -0.0009(5)
C14 0.0229(7) 0.0159(6) 0.0113(6) -0.0002(5) 0.0029(5) -0.0003(5)
C15 0.0196(7) 0.0173(6) 0.0128(6) -0.0014(5) -0.0018(5) -0.0001(5)
C16 0.0179(7) 0.0247(7) 0.0206(7) -0.0026(6) 0.0037(5) -0.0035(6)
C17 0.0208(7) 0.0247(8) 0.0289(8) 0.0009(6) 0.0060(6) 0.0009(6)
C18 0.0295(8) 0.0244(7) 0.0184(7) -0.0012(6) 0.0103(6) -0.0072(6)

loop_
_atom_type_symbol
_atom_type_description
_atom_type_scat_dispersion_real
_atom_type_scat_dispersion_imag
_atom_type_scat_source
C C 0.0033 0.0016 'International Tables Vol C Tables 4.2.6.8 and 6.1.1.4'
H H 0.0000 0.0000 'International Tables Vol C Tables 4.2.6.8 and 6.1.1.4'
N N 0.0061 0.0033 'International Tables Vol C Tables 4.2.6.8 and 6.1.1.4'
O O 0.0106 0.0060 'International Tables Vol C Tables 4.2.6.8 and 6.1.1.4'
P P 0.1023 0.0942 'International Tables Vol C Tables 4.2.6.8 and 6.1.1.4'
Si Si 0.0817 0.0704 'International Tables Vol C Tables 4.2.6.8 and 6.1.1.4'

loop_
_geom_angle_atom_site_label_1
_geom_angle_atom_site_label_2
_geom_angle_atom_site_label_3
_geom_angle
C4 P1 C1 92.43(6)
C11 P1 C1 102.52(6)
C11 P1 C4 104.90(6)
C16 Si1 C13 106.71(6)
C16 Si1 C17 109.99(7)
C16 Si1 C18 111.41(7)
C17 Si1 C13 107.84(6)
C18 Si1 C13 109.91(6)
C18 Si1 C17 110.82(7)
C6 O1 C1 115.40(9)
C3 O2 C4 114.98(9)
C6 O3 C3 111.50(9)
C15 N1 C11 117.09(11)
O1 C1 P1 106.66(8)
O1 C1 C2 108.44(10)
O1 C1 C7 105.39(10)
C2 C1 P1 111.54(9)
C7 C1 P1 110.84(9)
C7 C1 C2 113.53(11)
C1 C2 H2A 109.5
C1 C2 H2B 109.5
C1 C2 C3 110.76(10)
H2A C2 H2B 108.1
C3 C2 H2A 109.5
C3 C2 H2B 109.5
O2 C3 O3 110.31(10)
O2 C3 C2 112.09(10)
O2 C3 C8 106.20(11)
O3 C3 C2 107.66(10)
O3 C3 C8 107.53(10)
C8 C3 C2 112.98(11)
O2 C4 P1 114.46(8)
O2 C4 C5 107.92(10)
O2 C4 C9 106.61(10)
C5 C4 P1 104.99(8)
C9 C4 P1 112.35(9)
C9 C4 C5 110.44(10)
C4 C5 H5A 109.5
C4 C5 H5B 109.5
H5A C5 H5B 108.1
C6 C5 C4 110.57(10)
C6 C5 H5A 109.5
C6 C5 H5B 109.5
O1 C6 O3 110.45(10)
O1 C6 C5 111.29(10)
O1 C6 C10 106.57(10)
O3 C6 C5 108.14(10)
O3 C6 C10 107.60(10)
C10 C6 C5 112.73(11)
C1 C7 H7A 109.5
C1 C7 H7B 109.5
C1 C7 H7C 109.5
H7A C7 H7B 109.5
H7A C7 H7C 109.5
H7B C7 H7C 109.5
C3 C8 H8A 109.5
C3 C8 H8B 109.5
C3 C8 H8C 109.5
H8A C8 H8B 109.5
H8A C8 H8C 109.5
H8B C8 H8C 109.5
C4 C9 H9A 109.5
C4 C9 H9B 109.5
C4 C9 H9C 109.5
H9A C9 H9B 109.5
H9A C9 H9C 109.5
H9B C9 H9C 109.5
C6 C10 H10A 109.5
C6 C10 H10B 109.5
C6 C10 H10C 109.5
H10A C10 H10B 109.5
H10A C10 H10C 109.5
H10B C10 H10C 109.5
N1 C11 P1 112.14(9)
N1 C11 C12 121.83(12)
C12 C11 P1 125.88(10)
C11 C12 H12 119.3
C11 C12 C13 121.31(12)
C13 C12 H12 119.3
C12 C13 Si1 118.14(10)
C14 C13 Si1 125.92(10)
C14 C13 C12 115.94(12)
C13 C14 H14 120.2
C15 C14 C13 119.57(12)
C15 C14 H14 120.2
N1 C15 C14 124.18(12)
N1 C15 H15 117.9
C14 C15 H15 117.9
Si1 C16 H16A 109.5
Si1 C16 H16B 109.5
Si1 C16 H16C 109.5
H16A C16 H16B 109.5
H16A C16 H16C 109.5
H16B C16 H16C 109.5
Si1 C17 H17A 109.5
Si1 C17 H17B 109.5
Si1 C17 H17C 109.5
H17A C17 H17B 109.5
H17A C17 H17C 109.5
H17B C17 H17C 109.5
Si1 C18 H18A 109.5
Si1 C18 H18B 109.5
Si1 C18 H18C 109.5
H18A C18 H18B 109.5
H18A C18 H18C 109.5
H18B C18 H18C 109.5

loop_
_geom_bond_atom_site_label_1
_geom_bond_atom_site_label_2
_geom_bond_distance
P1 C1 1.8915(14)
P1 C4 1.8774(13)
P1 C11 1.8468(13)
Si1 C13 1.8943(14)
Si1 C16 1.8639(14)
Si1 C17 1.8678(15)
Si1 C18 1.8672(14)
O1 C1 1.4541(15)
O1 C6 1.4326(15)
O2 C3 1.4287(15)
O2 C4 1.4536(15)
O3 C3 1.4345(15)
O3 C6 1.4334(16)
N1 C11 1.3545(17)
N1 C15 1.3408(17)
C1 C2 1.5214(18)
C1 C7 1.5176(18)
C2 H2A 0.9900
C2 H2B 0.9900
C2 C3 1.5296(17)
C3 C8 1.5100(18)
C4 C5 1.5322(17)
C4 C9 1.5187(17)
C5 H5A 0.9900
C5 H5B 0.9900
C5 C6 1.5196(18)
C6 C10 1.5122(18)
C7 H7A 0.9800
C7 H7B 0.9800
C7 H7C 0.9800
C8 H8A 0.9800
C8 H8B 0.9800
C8 H8C 0.9800
C9 H9A 0.9800
C9 H9B 0.9800
C9 H9C 0.9800
C10 H10A 0.9800
C10 H10B 0.9800
C10 H10C 0.9800
C11 C12 1.3944(19)
C12 H12 0.9500
C12 C13 1.4017(18)
C13 C14 1.4004(18)
C14 H14 0.9500
C14 C15 1.391(2)
C15 H15 0.9500
C16 H16A 0.9800
C16 H16B 0.9800
C16 H16C 0.9800
C17 H17A 0.9800
C17 H17B 0.9800
C17 H17C 0.9800
C18 H18A 0.9800
C18 H18B 0.9800
C18 H18C 0.9800

loop_
_geom_torsion_atom_site_label_1
_geom_torsion_atom_site_label_2
_geom_torsion_atom_site_label_3
_geom_torsion_atom_site_label_4
_geom_torsion
P1 C1 C2 C3 65.27(12)
P1 C4 C5 C6 70.00(11)
P1 C11 C12 C13 -172.63(10)
Si1 C13 C14 C15 178.90(10)
O1 C1 C2 C3 -51.89(13)
O2 C4 C5 C6 -52.49(13)
N1 C11 C12 C13 2.5(2)
C1 P1 C4 O2 53.45(9)
C1 P1 C4 C5 -64.70(9)
C1 P1 C4 C9 175.23(9)
C1 P1 C11 N1 87.61(10)
C1 P1 C11 C12 -96.82(12)
C1 O1 C6 O3 -55.95(13)
C1 O1 C6 C5 64.19(13)
C1 O1 C6 C10 -172.54(10)
C1 C2 C3 O2 -63.64(13)
C1 C2 C3 O3 57.85(13)
C1 C2 C3 C8 176.42(11)
C3 O2 C4 P1 -63.30(12)
C3 O2 C4 C5 53.17(13)
C3 O2 C4 C9 171.83(9)
C3 O3 C6 O1 60.72(13)
C3 O3 C6 C5 -61.29(12)
C3 O3 C6 C10 176.67(10)
C4 P1 C1 O1 63.19(9)
C4 P1 C1 C2 -55.04(9)
C4 P1 C1 C7 177.41(9)
C4 P1 C11 N1 -176.41(9)
C4 P1 C11 C12 -0.85(13)
C4 O2 C3 O3 -57.35(13)
C4 O2 C3 C2 62.60(13)
C4 O2 C3 C8 -173.58(9)
C4 C5 C6 O1 -63.96(13)
C4 C5 C6 O3 57.53(13)
C4 C5 C6 C10 176.36(11)
C6 O1 C1 P1 -68.54(11)
C6 O1 C1 C2 51.70(14)
C6 O1 C1 C7 173.58(11)
C6 O3 C3 O2 60.74(12)
C6 O3 C3 C2 -61.85(12)
C6 O3 C3 C8 176.13(10)
C7 C1 C2 C3 -168.65(11)
C9 C4 C5 C6 -168.67(11)
C11 P1 C1 O1 169.04(8)
C11 P1 C1 C2 50.81(10)
C11 P1 C1 C7 -76.74(10)
C11 P1 C4 O2 -50.18(10)
C11 P1 C4 C5 -168.33(8)
C11 P1 C4 C9 71.60(10)
C11 N1 C15 C14 -2.21(19)
C11 C12 C13 Si1 178.61(10)
C11 C12 C13 C14 -2.03(19)
C12 C13 C14 C15 -0.40(19)
C13 C14 C15 N1 2.6(2)
C15 N1 C11 P1 175.39(9)
C15 N1 C11 C12 -0.38(18)
C16 Si1 C13 C12 61.05(12)
C16 Si1 C13 C14 -118.24(12)
C17 Si1 C13 C12 -57.09(12)
C17 Si1 C13 C14 123.62(12)
C18 Si1 C13 C12 -178.01(10)
C18 Si1 C13 C14 2.71(14)
